data_4078853
loop_
_publ_author_name
'Bernhammer, Jan C.'
'Huynh, Han Vinh'

_publ_section_title
;
 Pyrazolin-5-ylidene Palladium(II) Complexes: Synthesis, Characterization,
 and Application in the Direct Arylation of Pentafluorobenzene
;
_journal_issue 14
_journal_name_full Organometallics
_journal_page_first 5121
_journal_paper_doi 10.1021/om300464b
_journal_volume 31
_journal_year 2012
_chemical_formula_sum 'C24 H30 Br2 N4 Pd'
_chemical_formula_weight 640.74
_chemical_name_systematic
; 
 ? 
;
_space_group_IT_number 61
_symmetry_cell_setting orthorhombic
_symmetry_space_group_name_Hall '-P 2ac 2ab'
_symmetry_space_group_name_H-M 'P b c a'
_atom_sites_solution_hydrogens geom
_atom_sites_solution_primary direct
_atom_sites_solution_secondary difmap
_audit_creation_method SHELXL-97
_cell_angle_alpha 90.00
_cell_angle_beta 90.00
_cell_angle_gamma 90.00
_cell_formula_units_Z 8
_cell_length_a 16.426(4)
_cell_length_b 9.501(3)
_cell_length_c 32.743(9)
_cell_measurement_reflns_used 955
_cell_measurement_temperature 100(2)
_cell_measurement_theta_max 27.44
_cell_measurement_theta_min 2.49
_cell_volume 5110(2)
_computing_cell_refinement 'Bruker SMART'
_computing_data_collection 'Bruker SMART'
_computing_data_reduction 'Bruker SAINT'
_computing_molecular_graphics 'Bruker SHELXTL'
_computing_publication_material 'Bruker SHELXTL'
_computing_structure_refinement 'SHELXL-97 (Sheldrick, 1997)'
_computing_structure_solution 'SHELXS-97 (Sheldrick, 1990)'
_diffrn_ambient_temperature 100(2)
_diffrn_measured_fraction_theta_full 0.999
_diffrn_measured_fraction_theta_max 0.999
_diffrn_measurement_device_type 'CCD area detector'
_diffrn_measurement_method 'phi and omega scans'
_diffrn_radiation_monochromator graphite
_diffrn_radiation_source 'fine-focus sealed tube'
_diffrn_radiation_type MoK\a
_diffrn_radiation_wavelength 0.71073
_diffrn_reflns_av_R_equivalents 0.0741
_diffrn_reflns_av_sigmaI/netI 0.0521
_diffrn_reflns_limit_h_max 20
_diffrn_reflns_limit_h_min -21
_diffrn_reflns_limit_k_max 12
_diffrn_reflns_limit_k_min -12
_diffrn_reflns_limit_l_max 38
_diffrn_reflns_limit_l_min -42
_diffrn_reflns_number 33740
_diffrn_reflns_theta_full 27.50
_diffrn_reflns_theta_max 27.50
_diffrn_reflns_theta_min 1.76
_exptl_absorpt_coefficient_mu 3.872
_exptl_absorpt_correction_T_max 0.7470
_exptl_absorpt_correction_T_min 0.2047
_exptl_absorpt_correction_type multi-scan
_exptl_absorpt_process_details 'Sadabs, (Sheldrick 2001)'
_exptl_crystal_colour Yellow
_exptl_crystal_density_diffrn 1.666
_exptl_crystal_density_meas ?
_exptl_crystal_density_method 'not measured'
_exptl_crystal_description Thin_Plate
_exptl_crystal_F_000 2544
_exptl_crystal_size_max 0.60
_exptl_crystal_size_mid 0.26
_exptl_crystal_size_min 0.08
_refine_diff_density_max 2.038
_refine_diff_density_min -1.412
_refine_diff_density_rms 0.170
_refine_ls_extinction_method none
_refine_ls_goodness_of_fit_ref 1.040
_refine_ls_hydrogen_treatment constr
_refine_ls_matrix_type full
_refine_ls_number_parameters 286
_refine_ls_number_reflns 5876
_refine_ls_number_restraints 0
_refine_ls_restrained_S_all 1.040
_refine_ls_R_factor_all 0.0706
_refine_ls_R_factor_gt 0.0489
_refine_ls_shift/su_max 0.002
_refine_ls_shift/su_mean 0.000
_refine_ls_structure_factor_coef Fsqd
_refine_ls_weighting_details 'calc w=1/[\s^2^(Fo^2^)+(0.0755P)^2^+7.7215P] where P=(Fo^2^+2Fc^2^)/3'
_refine_ls_weighting_scheme calc
_refine_ls_wR_factor_gt 0.1238
_refine_ls_wR_factor_ref 0.1350
_reflns_number_gt 4430
_reflns_number_total 5876
_reflns_threshold_expression >2sigma(I)
_cod_data_source_file om300464b_si_002.cif
_cod_data_source_block b621a
_cod_depositor_comments
;
The following automatic conversions were performed:

'_symmetry_cell_setting' value 'Orthorhombic' changed to
'orthorhombic' according to
/home/saulius/struct/CIF-dictionaries/cif_core.dic dictionary named
'cif_core.dic' version 2.4.2 from
2011-04-26.

'_exptl_absorpt_correction_type' value 'Multi-scan'
changed to 'multi-scan' according to
/home/saulius/struct/CIF-dictionaries/cif_core.dic dictionary named
'cif_core.dic' version 2.4.2 from 2011-04-26.

Automatic conversion script
Id: cif_fix_values 1891 2012-01-12 08:04:46Z andrius 

The following automatic conversions were performed:

'_exptl_crystal_density_meas' value 'Not Measured' was changed to '?'
- the value is perceived as not measured.

Automatic conversion script
Id: cif_fix_values 3008 2015-01-20 13:52:24Z robertas 
;
_cod_original_sg_symbol_H-M Pbca
_cod_database_code 4078853

loop_
_symmetry_equiv_pos_as_xyz
'x, y, z'
'-x+1/2, -y, z+1/2'
'-x, y+1/2, -z+1/2'
'x+1/2, -y+1/2, -z'
'-x, -y, -z'
'x-1/2, y, -z-1/2'
'x, -y-1/2, z-1/2'
'-x-1/2, y-1/2, z'

loop_
_atom_site_label
_atom_site_type_symbol
_atom_site_fract_x
_atom_site_fract_y
_atom_site_fract_z
_atom_site_U_iso_or_equiv
_atom_site_adp_type
_atom_site_occupancy
_atom_site_symmetry_multiplicity
_atom_site_calc_flag
_atom_site_refinement_flags
Pd1 Pd 0.998532(19) 0.76858(4) 0.108789(10) 0.01386(11) Uani 1 1 d .
Br1 Br 0.89166(3) 0.66346(7) 0.067307(17) 0.03408(17) Uani 1 1 d .
Br2 Br 1.10025(3) 0.89534(6) 0.148316(16) 0.02727(15) Uani 1 1 d .
N1 N 0.8663(2) 0.8307(4) 0.17082(11) 0.0133(7) Uani 1 1 d .
N2 N 0.9408(2) 0.6542(4) 0.19011(11) 0.0129(7) Uani 1 1 d .
N3 N 1.1159(2) 0.6774(5) 0.04543(12) 0.0208(9) Uani 1 1 d .
N4 N 1.1485(3) 0.7041(5) 0.00749(13) 0.0258(10) Uani 1 1 d .
C1 C 0.9297(3) 0.7488(5) 0.16000(13) 0.0126(9) Uani 1 1 d .
C2 C 0.8356(2) 0.7896(5) 0.20880(13) 0.0134(9) Uani 1 1 d .
C3 C 0.7729(3) 0.8404(5) 0.23312(14) 0.0166(9) Uani 1 1 d .
H3 H 0.7405 0.9179 0.2247 0.020 Uiso 1 1 calc R
C4 C 0.7594(3) 0.7740(5) 0.27015(15) 0.0200(10) Uani 1 1 d .
H4 H 0.7168 0.8064 0.2874 0.024 Uiso 1 1 calc R
C5 C 0.8071(3) 0.6605(5) 0.28267(14) 0.0191(10) Uani 1 1 d .
H5 H 0.7963 0.6171 0.3082 0.023 Uiso 1 1 calc R
C6 C 0.8702(3) 0.6096(5) 0.25856(14) 0.0170(9) Uani 1 1 d .
H6 H 0.9029 0.5326 0.2671 0.020 Uiso 1 1 calc R
C7 C 0.8832(2) 0.6765(5) 0.22131(13) 0.0128(8) Uani 1 1 d .
C8 C 0.8399(3) 0.9523(5) 0.14631(14) 0.0164(9) Uani 1 1 d .
H8 H 0.8727 0.9508 0.1206 0.020 Uiso 1 1 calc R
C9 C 0.8601(3) 1.0889(5) 0.16807(17) 0.0290(12) Uani 1 1 d .
H9A H 0.8288 1.0947 0.1935 0.044 Uiso 1 1 calc R
H9B H 0.8460 1.1686 0.1504 0.044 Uiso 1 1 calc R
H9C H 0.9184 1.0915 0.1743 0.044 Uiso 1 1 calc R
C10 C 0.7508(3) 0.9386(6) 0.13385(17) 0.0283(12) Uani 1 1 d .
H10A H 0.7416 0.8456 0.1218 0.042 Uiso 1 1 calc R
H10B H 0.7375 1.0116 0.1138 0.042 Uiso 1 1 calc R
H10C H 0.7161 0.9499 0.1580 0.042 Uiso 1 1 calc R
C11 C 1.0064(2) 0.5463(5) 0.18912(15) 0.0178(9) Uani 1 1 d .
H11 H 1.0396 0.5644 0.1640 0.021 Uiso 1 1 calc R
C12 C 1.0631(3) 0.5628(6) 0.22564(16) 0.0255(11) Uani 1 1 d .
H12A H 1.0806 0.6612 0.2278 0.038 Uiso 1 1 calc R
H12B H 1.1108 0.5022 0.2220 0.038 Uiso 1 1 calc R
H12C H 1.0343 0.5357 0.2506 0.038 Uiso 1 1 calc R
C13 C 0.9711(3) 0.4003(6) 0.18496(19) 0.0304(12) Uani 1 1 d .
H13A H 0.9384 0.3784 0.2092 0.046 Uiso 1 1 calc R
H13B H 1.0153 0.3317 0.1824 0.046 Uiso 1 1 calc R
H13C H 0.9366 0.3961 0.1606 0.046 Uiso 1 1 calc R
C14 C 1.0674(3) 0.7845(5) 0.05750(14) 0.0196(10) Uani 1 1 d .
C15 C 1.0730(3) 0.8833(5) 0.02687(15) 0.0232(10) Uani 1 1 d .
H15 H 1.0471 0.9727 0.0270 0.028 Uiso 1 1 calc R
C16 C 1.1218(3) 0.8328(6) -0.00381(16) 0.0240(11) Uani 1 1 d .
C17 C 1.1424(4) 0.8945(7) -0.04438(17) 0.0380(14) Uani 1 1 d .
H17A H 1.2012 0.8873 -0.0490 0.057 Uiso 1 1 calc R
H17B H 1.1261 0.9937 -0.0449 0.057 Uiso 1 1 calc R
H17C H 1.1134 0.8431 -0.0659 0.057 Uiso 1 1 calc R
C18 C 1.2144(3) 0.6209(6) -0.00932(17) 0.0322(13) Uani 1 1 d .
H18A H 1.2532 0.6831 -0.0232 0.048 Uiso 1 1 calc R
H18B H 1.1925 0.5529 -0.0289 0.048 Uiso 1 1 calc R
H18C H 1.2422 0.5706 0.0128 0.048 Uiso 1 1 calc R
C19 C 1.1257(3) 0.5405(5) 0.06413(15) 0.0221(10) Uani 1 1 d .
C20 C 1.1655(3) 0.5291(6) 0.10096(18) 0.0316(12) Uani 1 1 d .
H20 H 1.1887 0.6100 0.1134 0.038 Uiso 1 1 calc R
C21 C 1.1715(4) 0.3983(7) 0.1198(2) 0.0431(16) Uani 1 1 d .
H21 H 1.1987 0.3894 0.1453 0.052 Uiso 1 1 calc R
C22 C 1.1378(4) 0.2812(7) 0.1012(2) 0.0515(19) Uani 1 1 d .
H22 H 1.1410 0.1917 0.1141 0.062 Uiso 1 1 calc R
C23 C 1.0993(5) 0.2950(7) 0.0636(2) 0.0508(18) Uani 1 1 d .
H23 H 1.0775 0.2140 0.0505 0.061 Uiso 1 1 calc R
C24 C 1.0924(4) 0.4237(7) 0.0452(2) 0.0434(15) Uani 1 1 d .
H24 H 1.0651 0.4327 0.0197 0.052 Uiso 1 1 calc R

loop_
_atom_site_aniso_label
_atom_site_aniso_U_11
_atom_site_aniso_U_22
_atom_site_aniso_U_33
_atom_site_aniso_U_23
_atom_site_aniso_U_13
_atom_site_aniso_U_12
Pd1 0.01033(18) 0.01720(19) 0.01404(19) 0.00026(12) 0.00126(12) -0.00007(13)
Br1 0.0253(3) 0.0515(4) 0.0254(3) -0.0069(2) 0.0012(2) -0.0148(3)
Br2 0.0226(3) 0.0338(3) 0.0254(3) -0.0012(2) -0.0030(2) -0.0102(2)
N1 0.0094(16) 0.0134(19) 0.0172(19) 0.0007(15) 0.0009(14) -0.0004(14)
N2 0.0072(16) 0.0142(19) 0.0173(19) 0.0022(14) 0.0023(14) 0.0013(14)
N3 0.0189(19) 0.025(2) 0.018(2) -0.0038(17) 0.0063(16) -0.0028(17)
N4 0.023(2) 0.032(3) 0.022(2) -0.0030(18) 0.0090(17) -0.0040(19)
C1 0.0089(19) 0.014(2) 0.015(2) -0.0006(16) -0.0018(16) -0.0006(16)
C2 0.0097(19) 0.016(2) 0.014(2) -0.0020(16) -0.0025(16) -0.0014(17)
C3 0.011(2) 0.019(2) 0.020(2) -0.0042(18) -0.0003(17) 0.0002(18)
C4 0.014(2) 0.022(3) 0.024(3) -0.0064(19) 0.0041(18) -0.0071(19)
C5 0.020(2) 0.023(3) 0.014(2) 0.0011(18) 0.0012(17) -0.008(2)
C6 0.016(2) 0.017(2) 0.018(2) 0.0033(18) -0.0026(17) -0.0050(18)
C7 0.0073(18) 0.016(2) 0.015(2) -0.0042(17) 0.0014(15) -0.0033(16)
C8 0.017(2) 0.014(2) 0.019(2) 0.0046(17) -0.0011(17) 0.0028(18)
C9 0.034(3) 0.015(3) 0.037(3) 0.004(2) -0.004(2) 0.003(2)
C10 0.015(2) 0.036(3) 0.034(3) 0.013(2) -0.003(2) 0.005(2)
C11 0.0087(19) 0.019(2) 0.026(2) 0.0016(18) 0.0017(17) 0.0036(18)
C12 0.015(2) 0.029(3) 0.032(3) 0.005(2) -0.006(2) 0.006(2)
C13 0.023(2) 0.019(3) 0.049(4) -0.003(2) 0.002(2) 0.003(2)
C14 0.015(2) 0.026(3) 0.018(2) -0.0042(19) 0.0002(18) -0.0033(19)
C15 0.022(2) 0.021(3) 0.027(3) 0.005(2) 0.001(2) -0.001(2)
C16 0.018(2) 0.028(3) 0.026(3) 0.002(2) -0.0024(19) -0.005(2)
C17 0.040(3) 0.048(4) 0.026(3) 0.009(3) 0.004(2) -0.010(3)
C18 0.025(3) 0.038(3) 0.033(3) -0.010(2) 0.015(2) -0.002(2)
C19 0.016(2) 0.024(3) 0.026(3) 0.000(2) 0.0080(19) 0.0053(19)
C20 0.020(3) 0.032(3) 0.042(3) 0.008(2) 0.001(2) 0.001(2)
C21 0.033(3) 0.048(4) 0.048(4) 0.017(3) 0.001(3) 0.013(3)
C22 0.050(4) 0.030(4) 0.074(5) 0.018(3) 0.015(4) 0.014(3)
C23 0.065(5) 0.024(3) 0.064(5) -0.004(3) 0.004(4) -0.003(3)
C24 0.055(4) 0.033(3) 0.043(4) -0.004(3) -0.003(3) -0.001(3)

loop_
_atom_type_symbol
_atom_type_description
_atom_type_scat_dispersion_real
_atom_type_scat_dispersion_imag
_atom_type_scat_source
C C 0.0033 0.0016 'International Tables Vol C Tables 4.2.6.8 and 6.1.1.4'
N N 0.0061 0.0033 'International Tables Vol C Tables 4.2.6.8 and 6.1.1.4'
H H 0.0000 0.0000 'International Tables Vol C Tables 4.2.6.8 and 6.1.1.4'
Br Br -0.2901 2.4595 'International Tables Vol C Tables 4.2.6.8 and 6.1.1.4'
Pd Pd -0.9988 1.0072 'International Tables Vol C Tables 4.2.6.8 and 6.1.1.4'

loop_
_geom_angle_atom_site_label_1
_geom_angle_atom_site_label_2
_geom_angle_atom_site_label_3
_geom_angle
C14 Pd1 C1 178.96(19)
C14 Pd1 Br2 91.18(13)
C1 Pd1 Br2 89.37(12)
C14 Pd1 Br1 88.32(13)
C1 Pd1 Br1 91.21(12)
Br2 Pd1 Br1 174.55(3)
C1 N1 C2 110.6(4)
C1 N1 C8 122.5(4)
C2 N1 C8 126.8(4)
C1 N2 C7 109.9(4)
C1 N2 C11 122.8(4)
C7 N2 C11 127.3(4)
C14 N3 N4 110.8(4)
C14 N3 C19 128.2(4)
N4 N3 C19 120.3(4)
C16 N4 N3 106.7(4)
C16 N4 C18 129.2(5)
N3 N4 C18 122.3(4)
N2 C1 N1 107.3(4)
N2 C1 Pd1 126.2(3)
N1 C1 Pd1 126.4(3)
C3 C2 C7 121.1(4)
C3 C2 N1 132.9(4)
C7 C2 N1 105.9(4)
C4 C3 C2 117.6(4)
C3 C4 C5 121.3(4)
C6 C5 C4 121.4(4)
C5 C6 C7 117.0(4)
C2 C7 C6 121.6(4)
C2 C7 N2 106.3(4)
C6 C7 N2 132.1(4)
N1 C8 C9 110.6(4)
N1 C8 C10 111.2(4)
C9 C8 C10 114.1(4)
N2 C11 C13 110.8(4)
N2 C11 C12 110.8(4)
C13 C11 C12 113.6(4)
N3 C14 C15 105.1(4)
N3 C14 Pd1 121.0(4)
C15 C14 Pd1 133.7(4)
C16 C15 C14 109.5(5)
N4 C16 C15 107.8(4)
N4 C16 C17 121.8(5)
C15 C16 C17 130.4(5)
C20 C19 C24 121.1(5)
C20 C19 N3 119.7(5)
C24 C19 N3 119.2(5)
C19 C20 C21 119.5(6)
C22 C21 C20 119.7(6)
C21 C22 C23 119.7(6)
C24 C23 C22 120.8(7)
C23 C24 C19 119.1(6)

loop_
_geom_bond_atom_site_label_1
_geom_bond_atom_site_label_2
_geom_bond_distance
Pd1 C14 2.030(5)
Pd1 C1 2.031(4)
Pd1 Br2 2.4325(7)
Pd1 Br1 2.4339(7)
N1 C1 1.348(5)
N1 C2 1.398(6)
N1 C8 1.472(6)
N2 C1 1.347(6)
N2 C7 1.408(5)
N2 C11 1.488(5)
N3 C14 1.351(6)
N3 N4 1.376(6)
N3 C19 1.447(7)
N4 C16 1.351(7)
N4 C18 1.449(6)
C2 C3 1.387(6)
C2 C7 1.391(6)
C3 C4 1.385(7)
C4 C5 1.394(7)
C5 C6 1.389(7)
C6 C7 1.392(6)
C8 C9 1.517(7)
C8 C10 1.525(6)
C11 C13 1.510(7)
C11 C12 1.524(6)
C14 C15 1.377(7)
C15 C16 1.371(7)
C16 C17 1.491(7)
C19 C20 1.376(7)
C19 C24 1.385(8)
C20 C21 1.390(8)
C21 C22 1.384(10)
C22 C23 1.390(10)
C23 C24 1.368(9)
